data_1521913
loop_
_publ_author_name
'Shamoto, S.'
'Kajitani, T.'
'Iizawa, K.'
'Yamada, M.'
'Ohoyama, K.'
'Yamaguchi, Y.'

_publ_section_title
;
 Structural study on novel two-dimensional superconductor Nax Hf N Cl
;
_journal_name_full 'Journal of Physics and Chemistry of Solids'
_journal_page_first 1431
_journal_page_last 1433
_journal_volume 60
_journal_year 1999
_chemical_formula_sum 'Cl Hf N Na0.288'
_chemical_name_systematic 'Na0.288 Hf N Cl'
_space_group_IT_number 166
_symmetry_space_group_name_Hall '-R 3 2"'
_symmetry_space_group_name_H-M 'R -3 m :H'
_cell_angle_alpha 90
_cell_angle_beta 90
_cell_angle_gamma 120
_cell_formula_units_Z 6
_cell_length_a 3.5892
_cell_length_b 3.5892
_cell_length_c 29.7219
_cell_volume 331.591
_citation_journal_id_ASTM JPCSAW
_cod_data_source_file Shamoto_JPCSAW_1999_213.cif
_cod_data_source_block Cl1Hf1N1Na0.288
_cod_original_cell_volume 331.5909
_cod_original_formula_sum 'Cl1 Hf1 N1 Na0.288'
_cod_database_code 1521913

loop_
_symmetry_equiv_pos_as_xyz
x,y,z
-y,x-y,z
-x+y,-x,z
y,x,-z
-x,-x+y,-z
x-y,-y,-z
-x,-y,-z
y,-x+y,-z
x-y,x,-z
-y,-x,z
x,x-y,z
-x+y,y,z
x+2/3,y+1/3,z+1/3
-y+2/3,x-y+1/3,z+1/3
-x+y+2/3,-x+1/3,z+1/3
y+2/3,x+1/3,-z+1/3
-x+2/3,-x+y+1/3,-z+1/3
x-y+2/3,-y+1/3,-z+1/3
-x+2/3,-y+1/3,-z+1/3
y+2/3,-x+y+1/3,-z+1/3
x-y+2/3,x+1/3,-z+1/3
-y+2/3,-x+1/3,z+1/3
x+2/3,x-y+1/3,z+1/3
-x+y+2/3,y+1/3,z+1/3
x+1/3,y+2/3,z+2/3
-y+1/3,x-y+2/3,z+2/3
-x+y+1/3,-x+2/3,z+2/3
y+1/3,x+2/3,-z+2/3
-x+1/3,-x+y+2/3,-z+2/3
x-y+1/3,-y+2/3,-z+2/3
-x+1/3,-y+2/3,-z+2/3
y+1/3,-x+y+2/3,-z+2/3
x-y+1/3,x+2/3,-z+2/3
-y+1/3,-x+2/3,z+2/3
x+1/3,x-y+2/3,z+2/3
-x+y+1/3,y+2/3,z+2/3

loop_
_atom_site_label
_atom_site_type_symbol
_atom_site_fract_x
_atom_site_fract_y
_atom_site_fract_z
_atom_site_occupancy
_atom_site_U_iso_or_equiv
Na1 Na+1 0 0 0 0.576 0.0
Cl1 Cl-1 0 0 0.3944 1 0.0
N1 N-3 0 0 0.1368 1 0.0
Hf1 Hf+3 0 0 0.2083 1 0.0
